data_4105848
loop_
_publ_author_name
'Pauline Gualco'
'Abderrahmane Amgoune'
'Karinne Miqueu'
'Sonia Ladeira'
'Didier Bourissou'

_publ_section_title
;
 A Crystalline \s Complex of Copper
;
_journal_name_full 'Journal of the American Chemical Society'
_journal_page_first 4257
_journal_page_last 4259
_journal_paper_doi 10.1021/ja200789z
_journal_volume 133
_journal_year 2011
_chemical_compound_source 'synthesis as described'
_chemical_formula_moiety 'C42 H45 O0.5 P2 Si2'
_chemical_formula_sum 'C42 H45 O0.5 P2 Si2'
_chemical_formula_weight 675.9
_chemical_name_systematic
;
 ?
;
_space_group_IT_number 2
_symmetry_cell_setting triclinic
_symmetry_Int_Tables_number 2
_symmetry_space_group_name_Hall '-P 1'
_symmetry_space_group_name_H-M 'P -1'
_atom_sites_solution_hydrogens geom
_atom_sites_solution_primary direct
_atom_sites_solution_secondary difmap
_cell_angle_alpha 95.568(4)
_cell_angle_beta 90.190(4)
_cell_angle_gamma 105.958(4)
_cell_formula_units_Z 2
_cell_length_a 9.0021(10)
_cell_length_b 11.5914(15)
_cell_length_c 19.505(3)
_cell_measurement_reflns_used 5646
_cell_measurement_temperature 193(2)
_cell_measurement_theta_max 25.65
_cell_measurement_theta_min 2.35
_cell_measurement_wavelength 0.71073
_cell_volume 1946.7(4)
_computing_cell_refinement 'Bruker SMART'
_computing_data_collection 'Bruker SMART'
_computing_data_reduction 'Bruker SAINT'
_computing_molecular_graphics 'Ortep-3 for Windows (Farrugia, 1997)'
_computing_publication_material 'WinGX publication routines (Farrugia, 1999)'
_computing_structure_refinement 'SHELXL-97 (Sheldrick, 1997)'
_computing_structure_solution 'SHELXS-97 (Sheldrick, 1990)'
_diffrn_ambient_temperature 193(2)
_diffrn_measured_fraction_theta_full 0.973
_diffrn_measured_fraction_theta_max 0.973
_diffrn_measurement_device_type 'Bruker Kappa APEX II Quazar'
_diffrn_measurement_method 'phi and omega scans'
_diffrn_radiation_monochromator 'multilayer optics'
_diffrn_radiation_probe x-ray
_diffrn_radiation_source 'microfocus sealed tube'
_diffrn_radiation_type MoK\a
_diffrn_radiation_wavelength 0.71073
_diffrn_reflns_av_R_equivalents 0.0427
_diffrn_reflns_av_unetI/netI 0.0556
_diffrn_reflns_limit_h_max 10
_diffrn_reflns_limit_h_min -10
_diffrn_reflns_limit_k_max 14
_diffrn_reflns_limit_k_min -13
_diffrn_reflns_limit_l_max 23
_diffrn_reflns_limit_l_min -23
_diffrn_reflns_number 23487
_diffrn_reflns_theta_full 25.93
_diffrn_reflns_theta_max 25.93
_diffrn_reflns_theta_min 5.1
_diffrn_standards_decay_% 0
_diffrn_standards_interval_count 0
_diffrn_standards_interval_time 0
_diffrn_standards_number 0
_exptl_absorpt_coefficient_mu 0.202
_exptl_absorpt_correction_T_max 0.9920
_exptl_absorpt_correction_T_min 0.9723
_exptl_absorpt_correction_type multi-scan
_exptl_absorpt_process_details 'SADABS (Bruker-AXS)'
_exptl_crystal_colour colourless
_exptl_crystal_density_diffrn 1.153
_exptl_crystal_description plate
_exptl_crystal_F_000 718
_exptl_crystal_size_max 0.14
_exptl_crystal_size_mid 0.1
_exptl_crystal_size_min 0.04
_refine_diff_density_max 0.394
_refine_diff_density_min -0.393
_refine_diff_density_rms 0.05
_refine_ls_extinction_method none
_refine_ls_goodness_of_fit_ref 1.036
_refine_ls_hydrogen_treatment constr
_refine_ls_matrix_type full
_refine_ls_number_parameters 448
_refine_ls_number_reflns 7381
_refine_ls_number_restraints 34
_refine_ls_restrained_S_all 1.049
_refine_ls_R_factor_all 0.0781
_refine_ls_R_factor_gt 0.0514
_refine_ls_shift/su_max 0.007
_refine_ls_shift/su_mean 0
_refine_ls_structure_factor_coef Fsqd
_refine_ls_weighting_details 'calc w=1/[\s^2^(Fo^2^)+(0.0516P)^2^+1.1902P] where P=(Fo^2^+2Fc^2^)/3'
_refine_ls_weighting_scheme calc
_refine_ls_wR_factor_gt 0.1175
_refine_ls_wR_factor_ref 0.1299
_reflns_number_gt 5362
_reflns_number_total 7381
_reflns_threshold_expression >2sigma(I)
_cod_data_source_file ja200789z_si_002_1.cif
_cod_data_source_block 1
_cod_database_code 4105848

loop_
_symmetry_equiv_pos_as_xyz
'x, y, z'
'-x, -y, -z'

loop_
_atom_site_label
_atom_site_type_symbol
_atom_site_fract_x
_atom_site_fract_y
_atom_site_fract_z
_atom_site_U_iso_or_equiv
_atom_site_adp_type
_atom_site_occupancy
_atom_site_symmetry_multiplicity
_atom_site_calc_flag
_atom_site_refinement_flags
_atom_site_disorder_assembly
_atom_site_disorder_group
C1 C 0.6245(4) 0.5476(3) 0.22397(17) 0.0531(8) Uani 1 1 d . . .
H1A H 0.708 0.5449 0.1923 0.08 Uiso 1 1 calc R . .
H1B H 0.5683 0.4653 0.2326 0.08 Uiso 1 1 calc R . .
H1C H 0.6683 0.594 0.2676 0.08 Uiso 1 1 calc R . .
C2 C 0.4097(4) 0.5257(3) 0.10196(15) 0.0482(8) Uani 1 1 d . . .
H2A H 0.3278 0.5544 0.0822 0.072 Uiso 1 1 calc R . .
H2B H 0.3674 0.4417 0.1115 0.072 Uiso 1 1 calc R . .
H2C H 0.4931 0.5311 0.0692 0.072 Uiso 1 1 calc R . .
C3 C 0.2982(4) 0.5115(3) 0.32516(16) 0.0512(8) Uani 1 1 d . . .
H3A H 0.3976 0.5436 0.3505 0.077 Uiso 1 1 calc R . .
H3B H 0.2922 0.4313 0.302 0.077 Uiso 1 1 calc R . .
H3C H 0.2139 0.5054 0.3574 0.077 Uiso 1 1 calc R . .
C4 C 0.0955(3) 0.5367(3) 0.20973(16) 0.0457(7) Uani 1 1 d . . .
H4A H 0.1002 0.457 0.1897 0.069 Uiso 1 1 calc R . .
H4B H 0.0808 0.5846 0.1728 0.069 Uiso 1 1 calc R . .
H4C H 0.0089 0.5275 0.2409 0.069 Uiso 1 1 calc R . .
C5 C 0.6032(3) 0.7747(2) 0.16221(13) 0.0322(6) Uani 1 1 d . . .
C6 C 0.7652(3) 0.8075(3) 0.16924(15) 0.0414(7) Uani 1 1 d . . .
H6 H 0.8134 0.7529 0.187 0.05 Uiso 1 1 calc R . .
C7 C 0.8573(3) 0.9165(3) 0.15117(16) 0.0473(8) Uani 1 1 d . . .
H7 H 0.9665 0.9355 0.1567 0.057 Uiso 1 1 calc R . .
C8 C 0.7907(3) 0.9970(3) 0.12529(15) 0.0427(7) Uani 1 1 d . . .
H8 H 0.8534 1.0716 0.1125 0.051 Uiso 1 1 calc R . .
C9 C 0.6313(3) 0.9686(3) 0.11797(14) 0.0363(6) Uani 1 1 d . . .
H9 H 0.5852 1.0248 0.1005 0.044 Uiso 1 1 calc R . .
C10 C 0.5374(3) 0.8593(2) 0.13567(12) 0.0298(6) Uani 1 1 d . . .
C11 C 0.2870(3) 0.7661(2) 0.03523(13) 0.0311(6) Uani 1 1 d . . .
C12 C 0.3990(3) 0.7722(2) -0.01363(14) 0.0356(6) Uani 1 1 d . . .
H12 H 0.5044 0.8096 -0.0008 0.043 Uiso 1 1 calc R . .
C13 C 0.3590(3) 0.7243(3) -0.08111(15) 0.0442(7) Uani 1 1 d . . .
H13 H 0.437 0.7289 -0.1143 0.053 Uiso 1 1 calc R . .
C14 C 0.2062(4) 0.6700(3) -0.10035(16) 0.0506(8) Uani 1 1 d . . .
H14 H 0.179 0.6375 -0.1468 0.061 Uiso 1 1 calc R . .
C15 C 0.0933(4) 0.6627(3) -0.05228(17) 0.0555(9) Uani 1 1 d . . .
H15 H -0.012 0.6256 -0.0655 0.067 Uiso 1 1 calc R . .
C16 C 0.1331(3) 0.7094(3) 0.01526(16) 0.0468(7) Uani 1 1 d . . .
H16 H 0.055 0.7029 0.0484 0.056 Uiso 1 1 calc R . .
C17 C 0.2905(3) 0.9696(2) 0.13109(14) 0.0316(6) Uani 1 1 d . . .
C18 C 0.2384(3) 1.0163(3) 0.07610(15) 0.0394(7) Uani 1 1 d . . .
H18 H 0.2271 0.9733 0.0315 0.047 Uiso 1 1 calc R . .
C19 C 0.2024(3) 1.1257(3) 0.08582(19) 0.0531(9) Uani 1 1 d . . .
H19 H 0.1676 1.1576 0.0477 0.064 Uiso 1 1 calc R . .
C20 C 0.2168(4) 1.1879(3) 0.1502(2) 0.0592(9) Uani 1 1 d . . .
H20 H 0.1894 1.2616 0.1567 0.071 Uiso 1 1 calc R . .
C21 C 0.2709(4) 1.1435(3) 0.20530(19) 0.0568(9) Uani 1 1 d . . .
H21 H 0.2832 1.1875 0.2496 0.068 Uiso 1 1 calc R . .
C22 C 0.3072(3) 1.0345(3) 0.19579(16) 0.0435(7) Uani 1 1 d . . .
H22 H 0.3439 1.0038 0.2339 0.052 Uiso 1 1 calc R . .
C23 C 0.2605(3) 0.7630(2) 0.30343(13) 0.0303(6) Uani 1 1 d . . .
C24 C 0.1191(3) 0.7910(3) 0.29727(14) 0.0382(7) Uani 1 1 d . . .
H24 H 0.0373 0.7364 0.2699 0.046 Uiso 1 1 calc R . .
C25 C 0.0950(3) 0.8955(3) 0.32965(15) 0.0444(7) Uani 1 1 d . . .
H25 H -0.0027 0.911 0.3252 0.053 Uiso 1 1 calc R . .
C26 C 0.2132(3) 0.9772(3) 0.36845(14) 0.0438(7) Uani 1 1 d . . .
H26 H 0.198 1.05 0.39 0.053 Uiso 1 1 calc R . .
C27 C 0.3534(3) 0.9527(3) 0.37580(14) 0.0392(7) Uani 1 1 d . . .
H27 H 0.4346 1.0091 0.4026 0.047 Uiso 1 1 calc R . .
C28 C 0.3780(3) 0.8465(2) 0.34460(12) 0.0311(6) Uani 1 1 d . . .
C29 C 0.5422(3) 0.7621(3) 0.44462(14) 0.0390(7) Uani 1 1 d . . .
C35 C 0.7017(3) 0.9568(3) 0.36965(14) 0.0373(7) Uani 1 1 d . . .
C36 C 0.7334(3) 1.0219(3) 0.31299(16) 0.0472(8) Uani 1 1 d . . .
H36 H 0.675 0.992 0.2712 0.057 Uiso 1 1 calc R . .
C37 C 0.8489(4) 1.1302(3) 0.31618(19) 0.0593(9) Uani 1 1 d . . .
H37 H 0.8689 1.174 0.277 0.071 Uiso 1 1 calc R . .
C38 C 0.9346(4) 1.1737(3) 0.3766(2) 0.0625(10) Uani 1 1 d . . .
H38 H 1.0144 1.2474 0.3789 0.075 Uiso 1 1 calc R . .
C39 C 0.9047(4) 1.1109(3) 0.43322(19) 0.0573(9) Uani 1 1 d . . .
H39 H 0.9637 1.1415 0.4748 0.069 Uiso 1 1 calc R . .
C40 C 0.7889(3) 1.0027(3) 0.43043(16) 0.0462(8) Uani 1 1 d . . .
H40 H 0.7691 0.9598 0.47 0.055 Uiso 1 1 calc R . .
Si1 Si 0.48789(9) 0.62164(7) 0.18445(4) 0.03396(19) Uani 1 1 d . . .
Si2 Si 0.28092(8) 0.61540(7) 0.25909(4) 0.03299(19) Uani 1 1 d . . .
P1 P 0.32562(7) 0.82015(6) 0.12669(3) 0.02937(17) Uani 1 1 d . . .
P2 P 0.55978(8) 0.80824(7) 0.35729(4) 0.03540(19) Uani 1 1 d . . .
C41 C 1.1102(10) 0.4883(7) 0.6069(4) 0.070(2) Uani 0.5 1 d PDU A -1
H41A H 1.2187 0.5043 0.5943 0.104 Uiso 0.5 1 calc PR A -1
H41B H 1.0899 0.4335 0.6431 0.104 Uiso 0.5 1 calc PR A -1
H41C H 1.0888 0.5643 0.6239 0.104 Uiso 0.5 1 calc PR A -1
C42 C 1.0042(19) 0.4294(13) 0.5426(8) 0.135(4) Uani 0.5 1 d PDU A -1
H42A H 1.0553 0.3871 0.5075 0.162 Uiso 0.5 1 calc PR A -1
H42B H 0.9035 0.3757 0.5542 0.162 Uiso 0.5 1 calc PR A -1
O1 O 0.9928(11) 0.5529(9) 0.5228(4) 0.137(3) Uani 0.5 1 d PDU A -1
C43 C 0.8982(16) 0.4904(14) 0.4657(7) 0.147(4) Uani 0.5 1 d PDU A -1
H43A H 0.7868 0.4806 0.4729 0.177 Uiso 0.5 1 calc PR A -1
H43B H 0.9168 0.4117 0.4505 0.177 Uiso 0.5 1 calc PR A -1
C44 C 0.968(2) 0.5865(18) 0.4198(9) 0.164(6) Uani 0.5 1 d PDU A -1
H44A H 0.931 0.6575 0.4324 0.246 Uiso 0.5 1 calc PR A -1
H44B H 0.9374 0.5559 0.3717 0.246 Uiso 0.5 1 calc PR A -1
H44C H 1.0808 0.6089 0.4252 0.246 Uiso 0.5 1 calc PR A -1
C30 C 0.4325(4) 0.7802(3) 0.49052(15) 0.0466(7) Uani 1 1 d . . .
H30 H 0.3599 0.8208 0.4776 0.056 Uiso 1 1 calc R . .
C32 C 0.5300(4) 0.6812(3) 0.57525(18) 0.0618(9) Uani 1 1 d . . .
H32 H 0.5253 0.6535 0.6197 0.074 Uiso 1 1 calc R . .
C31 C 0.4271(4) 0.7398(3) 0.55535(17) 0.0585(9) Uani 1 1 d . . .
H31 H 0.3508 0.7531 0.5863 0.07 Uiso 1 1 calc R . .
C34 C 0.6458(4) 0.7027(4) 0.46579(19) 0.0711(11) Uani 1 1 d . . .
H34 H 0.7226 0.689 0.4353 0.085 Uiso 1 1 calc R . .
C33 C 0.6392(5) 0.6629(4) 0.5307(2) 0.0820(13) Uani 1 1 d . . .
H33 H 0.7116 0.6226 0.5442 0.098 Uiso 1 1 calc R . .

loop_
_atom_site_aniso_label
_atom_site_aniso_U_11
_atom_site_aniso_U_22
_atom_site_aniso_U_33
_atom_site_aniso_U_23
_atom_site_aniso_U_13
_atom_site_aniso_U_12
C1 0.057(2) 0.054(2) 0.061(2) 0.0090(16) 0.0023(16) 0.0369(16)
C2 0.064(2) 0.0355(17) 0.0448(18) -0.0017(14) 0.0037(15) 0.0157(15)
C3 0.058(2) 0.0481(19) 0.0518(19) 0.0191(15) 0.0032(15) 0.0170(15)
C4 0.0380(16) 0.0432(17) 0.0510(18) 0.0017(14) -0.0036(14) 0.0041(13)
C5 0.0310(14) 0.0395(15) 0.0284(14) -0.0010(11) -0.0002(11) 0.0150(12)
C6 0.0310(15) 0.0539(19) 0.0445(17) 0.0044(14) -0.0008(12) 0.0209(14)
C7 0.0241(14) 0.065(2) 0.0498(18) 0.0041(16) 0.0017(13) 0.0079(14)
C8 0.0293(15) 0.0505(18) 0.0437(17) 0.0092(14) 0.0037(12) 0.0018(13)
C9 0.0310(14) 0.0426(16) 0.0350(15) 0.0090(12) 0.0007(11) 0.0079(12)
C10 0.0251(13) 0.0376(15) 0.0263(13) 0.0027(11) 0.0016(10) 0.0085(11)
C11 0.0291(13) 0.0326(14) 0.0321(14) 0.0046(11) -0.0032(11) 0.0088(11)
C12 0.0308(14) 0.0362(15) 0.0387(16) 0.0031(12) -0.0007(12) 0.0077(12)
C13 0.0464(17) 0.0461(18) 0.0399(17) -0.0013(14) 0.0044(13) 0.0142(14)
C14 0.0544(19) 0.054(2) 0.0403(17) -0.0125(15) -0.0107(15) 0.0152(16)
C15 0.0379(17) 0.067(2) 0.054(2) -0.0115(17) -0.0154(15) 0.0080(16)
C16 0.0299(15) 0.059(2) 0.0468(18) 0.0001(15) -0.0019(13) 0.0070(14)
C17 0.0202(12) 0.0379(15) 0.0375(15) 0.0077(12) 0.0062(11) 0.0081(11)
C18 0.0317(15) 0.0466(17) 0.0444(17) 0.0171(14) 0.0068(12) 0.0141(13)
C19 0.0424(18) 0.052(2) 0.075(2) 0.0328(18) 0.0164(16) 0.0213(15)
C20 0.0511(19) 0.0348(18) 0.097(3) 0.0145(19) 0.0255(19) 0.0172(15)
C21 0.061(2) 0.0419(19) 0.067(2) -0.0029(17) 0.0141(17) 0.0151(16)
C22 0.0412(16) 0.0438(17) 0.0460(18) 0.0039(14) 0.0036(13) 0.0128(13)
C23 0.0298(13) 0.0386(15) 0.0263(13) 0.0080(11) 0.0016(11) 0.0140(11)
C24 0.0314(14) 0.0495(18) 0.0360(15) 0.0043(13) -0.0028(12) 0.0152(13)
C25 0.0352(16) 0.066(2) 0.0430(17) 0.0075(15) 0.0044(13) 0.0316(15)
C26 0.0505(18) 0.0563(19) 0.0350(16) -0.0012(14) 0.0034(13) 0.0342(15)
C27 0.0419(16) 0.0485(17) 0.0313(15) -0.0042(13) -0.0058(12) 0.0222(13)
C28 0.0323(14) 0.0420(16) 0.0237(13) 0.0017(11) 0.0005(11) 0.0185(12)
C29 0.0398(15) 0.0418(16) 0.0383(16) -0.0029(13) -0.0104(13) 0.0186(13)
C35 0.0315(14) 0.0501(18) 0.0347(15) -0.0061(13) 0.0002(12) 0.0224(13)
C36 0.0438(17) 0.055(2) 0.0446(18) -0.0042(15) 0.0013(14) 0.0193(15)
C37 0.056(2) 0.055(2) 0.069(2) 0.0049(18) 0.0141(18) 0.0189(17)
C38 0.0430(19) 0.050(2) 0.090(3) -0.012(2) 0.0043(19) 0.0110(16)
C39 0.0421(18) 0.063(2) 0.063(2) -0.0209(19) -0.0111(16) 0.0167(17)
C40 0.0381(16) 0.057(2) 0.0430(17) -0.0120(15) -0.0045(13) 0.0189(15)
Si1 0.0370(4) 0.0333(4) 0.0357(4) 0.0024(3) -0.0004(3) 0.0169(3)
Si2 0.0333(4) 0.0337(4) 0.0328(4) 0.0045(3) -0.0028(3) 0.0103(3)
P1 0.0241(3) 0.0345(4) 0.0305(4) 0.0072(3) 0.0003(3) 0.0085(3)
P2 0.0325(4) 0.0464(4) 0.0313(4) -0.0052(3) -0.0052(3) 0.0207(3)
C41 0.060(5) 0.053(5) 0.092(6) 0.006(4) 0.022(4) 0.009(4)
C42 0.115(7) 0.172(9) 0.122(8) -0.008(8) -0.009(7) 0.054(7)
O1 0.130(6) 0.180(7) 0.118(6) 0.006(5) 0.000(5) 0.077(5)
C43 0.135(9) 0.169(10) 0.152(8) 0.029(7) 0.013(7) 0.061(7)
C44 0.135(12) 0.232(15) 0.170(11) 0.104(11) 0.076(10) 0.099(10)
C30 0.0541(19) 0.0517(19) 0.0425(17) 0.0054(14) 0.0024(14) 0.0283(15)
C32 0.081(3) 0.064(2) 0.0440(19) 0.0167(17) -0.0095(18) 0.022(2)
C31 0.074(2) 0.064(2) 0.0456(19) 0.0120(17) 0.0084(17) 0.0313(19)
C34 0.071(2) 0.108(3) 0.061(2) 0.024(2) 0.0044(18) 0.063(2)
C33 0.084(3) 0.112(4) 0.074(3) 0.032(2) -0.010(2) 0.060(3)

loop_
_atom_type_symbol
_atom_type_description
_atom_type_scat_dispersion_real
_atom_type_scat_dispersion_imag
_atom_type_scat_source
C C 0.0033 0.0016 'International Tables Vol C Tables 4.2.6.8 and 6.1.1.4'
H H 0 0 'International Tables Vol C Tables 4.2.6.8 and 6.1.1.4'
Si Si 0.0817 0.0704 'International Tables Vol C Tables 4.2.6.8 and 6.1.1.4'
P P 0.1023 0.0942 'International Tables Vol C Tables 4.2.6.8 and 6.1.1.4'
O O 0.0106 0.006 'International Tables Vol C Tables 4.2.6.8 and 6.1.1.4'

loop_
_geom_angle_atom_site_label_1
_geom_angle_atom_site_label_2
_geom_angle_atom_site_label_3
_geom_angle
Si1 C1 H1A 109.5
Si1 C1 H1B 109.5
H1A C1 H1B 109.5
Si1 C1 H1C 109.5
H1A C1 H1C 109.5
H1B C1 H1C 109.5
Si1 C2 H2A 109.5
Si1 C2 H2B 109.5
H2A C2 H2B 109.5
Si1 C2 H2C 109.5
H2A C2 H2C 109.5
H2B C2 H2C 109.5
Si2 C3 H3A 109.5
Si2 C3 H3B 109.5
H3A C3 H3B 109.5
Si2 C3 H3C 109.5
H3A C3 H3C 109.5
H3B C3 H3C 109.5
Si2 C4 H4A 109.5
Si2 C4 H4B 109.5
H4A C4 H4B 109.5
Si2 C4 H4C 109.5
H4A C4 H4C 109.5
H4B C4 H4C 109.5
C6 C5 C10 116.5(2)
C6 C5 Si1 119.5(2)
C10 C5 Si1 124.01(19)
C7 C6 C5 122.5(3)
C7 C6 H6 118.8
C5 C6 H6 118.8
C8 C7 C6 120.0(3)
C8 C7 H7 120
C6 C7 H7 120
C7 C8 C9 119.4(3)
C7 C8 H8 120.3
C9 C8 H8 120.3
C8 C9 C10 121.2(3)
C8 C9 H9 119.4
C10 C9 H9 119.4
C9 C10 C5 120.4(2)
C9 C10 P1 121.88(19)
C5 C10 P1 117.68(19)
C12 C11 C16 118.6(2)
C12 C11 P1 124.81(19)
C16 C11 P1 116.5(2)
C11 C12 C13 120.6(3)
C11 C12 H12 119.7
C13 C12 H12 119.7
C14 C13 C12 120.1(3)
C14 C13 H13 119.9
C12 C13 H13 119.9
C15 C14 C13 120.0(3)
C15 C14 H14 120
C13 C14 H14 120
C14 C15 C16 119.9(3)
C14 C15 H15 120
C16 C15 H15 120
C15 C16 C11 120.7(3)
C15 C16 H16 119.7
C11 C16 H16 119.7
C18 C17 C22 118.8(3)
C18 C17 P1 124.5(2)
C22 C17 P1 116.5(2)
C17 C18 C19 120.3(3)
C17 C18 H18 119.9
C19 C18 H18 119.9
C20 C19 C18 120.3(3)
C20 C19 H19 119.8
C18 C19 H19 119.8
C19 C20 C21 120.1(3)
C19 C20 H20 119.9
C21 C20 H20 119.9
C20 C21 C22 119.7(3)
C20 C21 H21 120.2
C22 C21 H21 120.2
C21 C22 C17 120.7(3)
C21 C22 H22 119.6
C17 C22 H22 119.6
C24 C23 C28 116.9(2)
C24 C23 Si2 119.1(2)
C28 C23 Si2 123.93(18)
C25 C24 C23 122.2(3)
C25 C24 H24 118.9
C23 C24 H24 118.9
C26 C25 C24 119.8(2)
C26 C25 H25 120.1
C24 C25 H25 120.1
C27 C26 C25 119.7(3)
C27 C26 H26 120.2
C25 C26 H26 120.2
C26 C27 C28 121.0(3)
C26 C27 H27 119.5
C28 C27 H27 119.5
C27 C28 C23 120.4(2)
C27 C28 P2 121.8(2)
C23 C28 P2 117.74(18)
C30 C29 C34 117.6(3)
C30 C29 P2 125.1(2)
C34 C29 P2 117.3(2)
C36 C35 C40 118.4(3)
C36 C35 P2 117.4(2)
C40 C35 P2 124.0(2)
C35 C36 C37 121.1(3)
C35 C36 H36 119.4
C37 C36 H36 119.4
C38 C37 C36 119.7(4)
C38 C37 H37 120.2
C36 C37 H37 120.2
C39 C38 C37 120.1(3)
C39 C38 H38 120
C37 C38 H38 120
C38 C39 C40 120.5(3)
C38 C39 H39 119.7
C40 C39 H39 119.7
C39 C40 C35 120.2(3)
C39 C40 H40 119.9
C35 C40 H40 119.9
C2 Si1 C1 106.14(14)
C2 Si1 C5 108.26(13)
C1 Si1 C5 108.16(14)
C2 Si1 Si2 108.33(11)
C1 Si1 Si2 108.33(11)
C5 Si1 Si2 117.10(8)
C4 Si2 C3 104.87(15)
C4 Si2 C23 108.10(12)
C3 Si2 C23 110.03(13)
C4 Si2 Si1 108.40(10)
C3 Si2 Si1 106.31(11)
C23 Si2 Si1 118.33(9)
C11 P1 C10 103.52(11)
C11 P1 C17 102.23(12)
C10 P1 C17 102.03(11)
C29 P2 C28 102.03(12)
C29 P2 C35 102.55(13)
C28 P2 C35 102.59(12)
O1 C42 C41 92.5(9)
O1 C42 H42A 113.2
C41 C42 H42A 113.2
O1 C42 H42B 113.2
C41 C42 H42B 113.2
H42A C42 H42B 110.5
C43 O1 C42 87.9(9)
O1 C43 C44 92.7(12)
O1 C43 H43A 113.2
C44 C43 H43A 113.2
O1 C43 H43B 113.2
C44 C43 H43B 113.2
H43A C43 H43B 110.5
C29 C30 C31 120.7(3)
C29 C30 H30 119.7
C31 C30 H30 119.7
C33 C32 C31 119.2(3)
C33 C32 H32 120.4
C31 C32 H32 120.4
C32 C31 C30 120.8(3)
C32 C31 H31 119.6
C30 C31 H31 119.6
C33 C34 C29 121.1(3)
C33 C34 H34 119.4
C29 C34 H34 119.4
C32 C33 C34 120.5(3)
C32 C33 H33 119.7
C34 C33 H33 119.7

loop_
_geom_bond_atom_site_label_1
_geom_bond_atom_site_label_2
_geom_bond_distance
C1 Si1 1.883(3)
C1 H1A 0.98
C1 H1B 0.98
C1 H1C 0.98
C2 Si1 1.880(3)
C2 H2A 0.98
C2 H2B 0.98
C2 H2C 0.98
C3 Si2 1.881(3)
C3 H3A 0.98
C3 H3B 0.98
C3 H3C 0.98
C4 Si2 1.878(3)
C4 H4A 0.98
C4 H4B 0.98
C4 H4C 0.98
C5 C6 1.405(4)
C5 C10 1.412(3)
C5 Si1 1.885(3)
C6 C7 1.385(4)
C6 H6 0.95
C7 C8 1.372(4)
C7 H7 0.95
C8 C9 1.385(4)
C8 H8 0.95
C9 C10 1.392(4)
C9 H9 0.95
C10 P1 1.838(2)
C11 C12 1.382(4)
C11 C16 1.396(4)
C11 P1 1.832(3)
C12 C13 1.384(4)
C12 H12 0.95
C13 C14 1.380(4)
C13 H13 0.95
C14 C15 1.376(4)
C14 H14 0.95
C15 C16 1.382(4)
C15 H15 0.95
C16 H16 0.95
C17 C18 1.383(4)
C17 C22 1.391(4)
C17 P1 1.838(3)
C18 C19 1.389(4)
C18 H18 0.95
C19 C20 1.372(5)
C19 H19 0.95
C20 C21 1.378(5)
C20 H20 0.95
C21 C22 1.386(4)
C21 H21 0.95
C22 H22 0.95
C23 C24 1.405(3)
C23 C28 1.408(4)
C23 Si2 1.896(3)
C24 C25 1.382(4)
C24 H24 0.95
C25 C26 1.380(4)
C25 H25 0.95
C26 C27 1.378(4)
C26 H26 0.95
C27 C28 1.392(4)
C27 H27 0.95
C28 P2 1.831(2)
C29 C30 1.380(4)
C29 C34 1.386(4)
C29 P2 1.829(3)
C35 C36 1.385(4)
C35 C40 1.395(4)
C35 P2 1.834(3)
C36 C37 1.388(5)
C36 H36 0.95
C37 C38 1.380(5)
C37 H37 0.95
C38 C39 1.368(5)
C38 H38 0.95
C39 C40 1.389(5)
C39 H39 0.95
C40 H40 0.95
Si1 Si2 2.3581(11)
C41 C42 1.556(13)
C41 H41A 0.98
C41 H41B 0.98
C41 H41C 0.98
C42 O1 1.547(15)
C42 H42A 0.99
C42 H42B 0.99
O1 C43 1.410(13)
C43 C44 1.501(14)
C43 H43A 0.99
C43 H43B 0.99
C44 H44A 0.98
C44 H44B 0.98
C44 H44C 0.98
C30 C31 1.387(4)
C30 H30 0.95
C32 C33 1.361(5)
C32 C31 1.366(5)
C32 H32 0.95
C31 H31 0.95
C34 C33 1.384(5)
C34 H34 0.95
C33 H33 0.95
